data_4021478
loop_
_publ_author_name
'Fraser F. Fleming'
'Zhiyu Zhang'
'Guoqing Wei'
'Omar W. Steward'

_publ_contact_author_address
;
 Department of Chemistry and Biochemistry
 Duquesne University
 Pittsburgh, PA 15282 USA
;
_publ_contact_author_email ' steward@duq.edu '
_publ_contact_author_fax ' (412) 396 5683 '
_publ_contact_author_name 'Omar W. Steward'
_publ_contact_author_phone ' (412) 396 6338 '
_publ_section_title
;
 C-Metalated Nitriles: Electrophile-Dependent Alkylations and Acylations
;
_journal_name_full 'Journal of Organic Chemistry'
_journal_page_first 1430
_journal_page_last 1435
_journal_paper_doi 10.1021/jo052102j
_journal_volume 71
_journal_year 2006
_chemical_formula_moiety 'C12 H21 N O '
_chemical_formula_sum 'C12 H21 N O'
_chemical_formula_weight 195.30
_space_group_crystal_system triclinic
_space_group_IT_number 2
_space_group_name_Hall '-P 1'
_space_group_name_H-M_alt 'P -1'
_audit_creation_date 'Tues. Nov. 25, 2003'
_audit_creation_method 'by teXsan v1.8'
_audit_update_record '6/11/04 update Omar W. Steward'
_cell_angle_alpha 92.80(3)
_cell_angle_beta 104.72(3)
_cell_angle_gamma 87.60(2)
_cell_formula_units_Z 2
_cell_length_a 7.489(2)
_cell_length_b 13.794(3)
_cell_length_c 6.046(3)
_cell_measurement_reflns_used 25
_cell_measurement_temperature 294
_cell_measurement_theta_max 17.4
_cell_measurement_theta_min 15.5
_cell_volume 603.0(3)
_computing_cell_refinement 'MSC/AFC Diffractometer Control'
_computing_data_collection 'MSC/AFC Diffractometer Control'
_computing_data_reduction 'teXsan (MSC, 1992-1997)'
_computing_publication_material 'teXsan (MSC, 1992-1997)'
_computing_structure_refinement 'teXsan (MSC, 1992-1997)'
_diffrn_ambient_temperature 294.2
_diffrn_measurement_device_type 'Rigaku AFC7R'
_diffrn_measurement_method \w-2\q
_diffrn_orient_matrix_UB_11 -0.06978
_diffrn_orient_matrix_UB_12 -0.05898
_diffrn_orient_matrix_UB_13 0.01173
_diffrn_orient_matrix_UB_21 0.11757
_diffrn_orient_matrix_UB_22 -0.03319
_diffrn_orient_matrix_UB_23 0.08278
_diffrn_orient_matrix_UB_31 -0.01970
_diffrn_orient_matrix_UB_32 0.02633
_diffrn_orient_matrix_UB_33 0.14934
_diffrn_radiation_detector 'scintillation counter'
_diffrn_radiation_monochromator ' graphite'
_diffrn_radiation_source 'Rigaku rotating anode'
_diffrn_radiation_type 'Mo K\a'
_diffrn_radiation_wavelength 0.7107
_diffrn_reflns_av_R_equivalents 0.07460
_diffrn_reflns_av_sigmaI/netI 0.060
_diffrn_reflns_limit_h_max 9
_diffrn_reflns_limit_h_min -9
_diffrn_reflns_limit_k_max 17
_diffrn_reflns_limit_k_min -17
_diffrn_reflns_limit_l_max 7
_diffrn_reflns_limit_l_min 0
_diffrn_reflns_number 3021
_diffrn_reflns_reduction_process 'Lp corrections applied'
_diffrn_reflns_theta_max 27.51
_diffrn_reflns_theta_min 2.82
_diffrn_standards_decay_% -2.87
_diffrn_standards_interval_count 150
_diffrn_standards_number 3
_exptl_absorpt_coefficient_mu 0.067
_exptl_absorpt_correction_T_max 1.000
_exptl_absorpt_correction_T_min 0.931
_exptl_absorpt_correction_type
;
 \y scans (North,Phillips and Matthews, 1968)
;
_exptl_crystal_colour colorless
_exptl_crystal_density_diffrn 1.076
_exptl_crystal_density_meas ?
_exptl_crystal_description plate
_exptl_crystal_F_000 216.00
_exptl_crystal_size_max 0.60
_exptl_crystal_size_mid 0.50
_exptl_crystal_size_min 0.10
_refine_diff_density_max 0.27
_refine_diff_density_min -0.38
_refine_ls_extinction_method none
_refine_ls_goodness_of_fit_ref 2.240
_refine_ls_hydrogen_treatment noref
_refine_ls_matrix_type full
_refine_ls_number_constraints 0
_refine_ls_number_parameters 127
_refine_ls_number_reflns 1798
_refine_ls_number_restraints 0
_refine_ls_R_factor_gt 0.0821
_refine_ls_shift/su_max 0.0000
_refine_ls_shift/su_mean 0.0000
_refine_ls_structure_factor_coef F
_refine_ls_weighting_details 'w = 1/[\s^2^(Fo)+ ).00106|Fo|^2^]'
_refine_ls_weighting_scheme sigma
_refine_ls_wR_factor_ref 0.1108
_reflns_number_gt 1798
_reflns_number_total 2759
_reflns_threshold_expression I>3.00\s(I)
_cod_data_source_file jo052102jsi20051214_105650_02.cif
_cod_depositor_comments
;
 Updating space group information.

 Antanas Vaitkus,
 2018-06-07

The following automatic conversions were performed:
data name '_geom_bond_atom_site_label_D' replaced with
'_geom_hbond_atom_site_label_D' as specified in the replacement file
'/home/antanas/src/cod-tools/trunk/data/replacement-values/replacement_tags.lst'.

data
name '_geom_bond_atom_site_label_H' replaced with
'_geom_hbond_atom_site_label_H' as specified in the replacement file
'/home/antanas/src/cod-tools/trunk/data/replacement-values/replacement_tags.lst'.

data
name '_geom_bond_atom_site_label_A' replaced with
'_geom_hbond_atom_site_label_A' as specified in the replacement file
'/home/antanas/src/cod-tools/trunk/data/replacement-values/replacement_tags.lst'.

data
name '_geom_bond_distance_DH' replaced with '_geom_hbond_distance_DH'
as specified in the replacement file
'/home/antanas/src/cod-tools/trunk/data/replacement-values/replacement_tags.lst'.

data
name '_geom_contact_distance_HA' replaced with
'_geom_hbond_distance_HA' as specified in the replacement file
'/home/antanas/src/cod-tools/trunk/data/replacement-values/replacement_tags.lst'.

data
name '_geom_contact_distance_DA' replaced with
'_geom_hbond_distance_DA' as specified in the replacement file
'/home/antanas/src/cod-tools/trunk/data/replacement-values/replacement_tags.lst'.

data
name '_geom_angle_DHA' replaced with '_geom_hbond_angle_DHA' as
specified in the replacement file
'/home/antanas/src/cod-tools/trunk/data/replacement-values/replacement_tags.lst'.

data
name '_geom_contact_site_symmetry_A' replaced with
'_geom_hbond_site_symmetry_A' as specified in the replacement file
'/home/antanas/src/cod-tools/trunk/data/replacement-values/replacement_tags.lst'.

Automatic conversion script
Id: cif_correct_tags 5005 2017-03-03 11:38:54Z antanas 
;
_cod_original_formula_sum 'C12 H21 N O '
_cod_database_code 4021478

loop_
_space_group_symop_id
_space_group_symop_operation_xyz
1 x,y,z
2 -x,-y,-z

loop_
_atom_site_label
_atom_site_fract_x
_atom_site_fract_y
_atom_site_fract_z
_atom_site_U_iso_or_equiv
_atom_site_occupancy
_atom_site_adp_type
_atom_site_calc_flag
O(1) 0.7090(3) 0.2140(2) 0.9821(3) 0.0475(6) 1.000 Uani d
N(1) 0.1005(4) 0.2277(3) 0.2460(5) 0.071(1) 1.000 Uani d
C(1) 0.4103(3) 0.2617(2) 0.5523(4) 0.0336(7) 1.000 Uani d
C(2) 0.4989(4) 0.1603(2) 0.6329(4) 0.0357(7) 1.000 Uani d
C(3) 0.7052(4) 0.1654(2) 0.7663(5) 0.0384(7) 1.000 Uani d
C(4) 0.8134(4) 0.2218(3) 0.6362(5) 0.0483(9) 1.000 Uani d
C(5) 0.7295(4) 0.3210(3) 0.5702(6) 0.0501(9) 1.000 Uani d
C(6) 0.5324(4) 0.3116(2) 0.4251(5) 0.0439(8) 1.000 Uani d
C(7) 0.2344(4) 0.2415(2) 0.3801(5) 0.0455(9) 1.000 Uani d
C(8) 0.3837(4) 0.1069(2) 0.7609(6) 0.0510(9) 1.000 Uani d
C(9) 0.7916(5) 0.0636(3) 0.8057(7) 0.064(1) 1.000 Uani d
C(10) 0.3632(4) 0.3269(2) 0.7456(5) 0.0360(7) 1.000 Uani d
C(11) 0.2651(5) 0.4218(3) 0.6767(6) 0.058(1) 1.000 Uani d
C(12) 0.2068(6) 0.4773(3) 0.8697(7) 0.077(1) 1.000 Uani d
H 0.5344 0.2743 0.2893 0.052 1.000 Uiso c
H(1) 0.4972 0.1221 0.4975 0.043 1.000 Uiso c
H(2) 0.8185 0.1852 0.5005 0.058 1.000 Uiso c
H(3) 0.9350 0.2296 0.7299 0.058 1.000 Uiso c
H(4) 0.8008 0.3513 0.4853 0.060 1.000 Uiso c
H(5) 0.7290 0.3595 0.7048 0.060 1.000 Uiso c
H(6) 0.4816 0.3746 0.3862 0.052 1.000 Uiso c
H(7) 0.3892 0.1395 0.9045 0.061 1.000 Uiso c
H(8) 0.2592 0.1056 0.6729 0.061 1.000 Uiso c
H(9) 0.4315 0.0422 0.7850 0.061 1.000 Uiso c
H(10) 0.7237 0.0280 0.8858 0.076 1.000 Uiso c
H(11) 0.7887 0.0314 0.6623 0.076 1.000 Uiso c
H(12) 0.9159 0.0679 0.8932 0.076 1.000 Uiso c
H(13) 0.2870 0.2913 0.8142 0.043 1.000 Uiso c
H(14) 0.4757 0.3405 0.8555 0.043 1.000 Uiso c
H(15) 0.1582 0.4094 0.5567 0.070 1.000 Uiso c
H(16) 0.3457 0.4609 0.6229 0.070 1.000 Uiso c
H(17) 0.3125 0.4904 0.9908 0.092 1.000 Uiso c
H(18) 0.1465 0.5367 0.8156 0.092 1.000 Uiso c
H(19) 0.1244 0.4396 0.9234 0.092 1.000 Uiso c
H(20) 0.8343 0.2186 1.0558 0.079 1.000 Uiso c

loop_
_atom_site_aniso_label
_atom_site_aniso_U_11
_atom_site_aniso_U_22
_atom_site_aniso_U_33
_atom_site_aniso_U_12
_atom_site_aniso_U_13
_atom_site_aniso_U_23
O(1) 0.036(1) 0.072(2) 0.031(1) 0.003(1) 0.0041(8) -0.009(1)
N(1) 0.039(2) 0.111(3) 0.053(2) -0.004(2) -0.003(1) -0.012(2)
C(1) 0.025(1) 0.045(2) 0.029(1) 0.000(1) 0.006(1) -0.001(1)
C(2) 0.033(1) 0.039(2) 0.033(1) -0.002(1) 0.006(1) -0.006(1)
C(3) 0.032(1) 0.047(2) 0.035(1) 0.004(1) 0.008(1) -0.006(1)
C(4) 0.029(1) 0.070(2) 0.048(2) 0.002(1) 0.014(1) 0.001(2)
C(5) 0.040(2) 0.062(2) 0.054(2) -0.008(1) 0.021(1) 0.007(2)
C(6) 0.039(2) 0.056(2) 0.041(2) 0.004(1) 0.016(1) 0.008(1)
C(7) 0.033(2) 0.063(2) 0.038(2) 0.003(1) 0.007(1) -0.005(1)
C(8) 0.046(2) 0.046(2) 0.062(2) -0.007(1) 0.015(1) 0.006(2)
C(9) 0.053(2) 0.059(2) 0.074(2) 0.019(2) 0.009(2) 0.008(2)
C(10) 0.032(1) 0.044(2) 0.033(1) 0.001(1) 0.010(1) -0.001(1)
C(11) 0.064(2) 0.054(2) 0.057(2) 0.016(2) 0.021(2) 0.002(2)
C(12) 0.091(3) 0.066(3) 0.079(3) 0.028(2) 0.038(2) -0.008(2)

loop_
_atom_type_symbol
_atom_type_oxidation_number
_atom_type_number_in_cell
_atom_type_scat_dispersion_real
_atom_type_scat_dispersion_imag
_atom_type_scat_source
C 0 24 0.003 0.002
;International Tables for Crystallography
(1992, Vol. C, Tables 4.2.6.8 and 6.1.1.1)
;
H 0 42 0.000 0.000
;International Tables for Crystallography
(1992, Vol. C, Table 6.1.1.2)
;
N 0 2 0.006 0.003
;International Tables for Crystallography
(1992, Vol. C, Tables 4.2.6.8 and 6.1.1.1)
;
O 0 2 0.011 0.006
;International Tables for Crystallography
(1992, Vol. C, Tables 4.2.6.8 and 6.1.1.1)
;

loop_
_geom_angle_atom_site_label_1
_geom_angle_atom_site_label_2
_geom_angle_atom_site_label_3
_geom_angle
_geom_angle_publ_flag
C(3) O(1) H(20) 104.9 no
C(2) C(1) C(6) 109.8(2) yes
C(2) C(1) C(7) 106.2(2) yes
C(2) C(1) C(10) 113.7(2) yes
C(6) C(1) C(7) 106.2(2) yes
C(6) C(1) C(10) 112.9(2) yes
C(7) C(1) C(10) 107.5(2) yes
C(1) C(2) C(3) 113.2(2) yes
C(1) C(2) C(8) 112.4(2) yes
C(1) C(2) H(1) 106.0 no
C(3) C(2) C(8) 112.6(2) yes
C(3) C(2) H(1) 105.9 no
C(8) C(2) H(1) 106.1 no
O(1) C(3) C(2) 106.6(2) yes
O(1) C(3) C(4) 110.0(2) yes
O(1) C(3) C(9) 109.5(2) yes
C(2) C(3) C(4) 110.8(2) yes
C(2) C(3) C(9) 110.6(3) yes
C(4) C(3) C(9) 109.3(3) yes
C(3) C(4) C(5) 113.6(2) yes
C(3) C(4) H(2) 108.4 no
C(3) C(4) H(3) 108.5 no
C(5) C(4) H(2) 108.4 no
C(5) C(4) H(3) 108.5 no
H(2) C(4) H(3) 109.5 no
C(4) C(5) C(6) 110.0(3) yes
C(4) C(5) H(4) 109.4 no
C(4) C(5) H(5) 109.3 no
C(6) C(5) H(4) 109.4 no
C(6) C(5) H(5) 109.3 no
H(4) C(5) H(5) 109.4 no
C(1) C(6) C(5) 111.9(2) yes
C(1) C(6) H 108.9 no
C(1) C(6) H(6) 109.0 no
C(5) C(6) H 108.8 no
C(5) C(6) H(6) 108.8 no
H C(6) H(6) 109.4 no
N(1) C(7) C(1) 178.6(4) yes
C(2) C(8) H(7) 109.5 no
C(2) C(8) H(8) 109.5 no
C(2) C(8) H(9) 109.4 no
H(7) C(8) H(8) 109.6 no
H(7) C(8) H(9) 109.4 no
H(8) C(8) H(9) 109.5 no
C(3) C(9) H(10) 109.5 no
C(3) C(9) H(11) 109.4 no
C(3) C(9) H(12) 109.5 no
H(10) C(9) H(11) 109.4 no
H(10) C(9) H(12) 109.5 no
H(11) C(9) H(12) 109.5 no
C(1) C(10) C(11) 116.4(2) yes
C(1) C(10) H(13) 107.7 no
C(1) C(10) H(14) 107.7 no
C(11) C(10) H(13) 107.7 no
C(11) C(10) H(14) 107.8 no
H(13) C(10) H(14) 109.4 no
C(10) C(11) C(12) 113.5(3) yes
C(10) C(11) H(15) 108.5 no
C(10) C(11) H(16) 108.4 no
C(12) C(11) H(15) 108.6 no
C(12) C(11) H(16) 108.5 no
H(15) C(11) H(16) 109.4 no
C(11) C(12) H(17) 109.5 no
C(11) C(12) H(18) 109.4 no
C(11) C(12) H(19) 109.4 no
H(17) C(12) H(18) 109.5 no
H(17) C(12) H(19) 109.6 no
H(18) C(12) H(19) 109.5 no

loop_
_geom_bond_atom_site_label_1
_geom_bond_atom_site_label_2
_geom_bond_distance
_geom_bond_publ_flag
O(1) C(3) 1.432(3) yes
O(1) H(20) 0.93 no
N(1) C(7) 1.134(4) yes
C(1) C(2) 1.568(4) yes
C(1) C(6) 1.537(4) yes
C(1) C(7) 1.484(4) yes
C(1) C(10) 1.542(4) yes
C(2) C(3) 1.553(4) yes
C(2) C(8) 1.528(4) yes
C(2) H(1) 0.95 no
C(3) C(4) 1.521(4) yes
C(3) C(9) 1.525(4) yes
C(4) C(5) 1.511(4) yes
C(4) H(2) 0.95 no
C(4) H(3) 0.95 no
C(5) C(6) 1.520(4) yes
C(5) H(4) 0.95 no
C(5) H(5) 0.95 no
C(6) H 0.95 no
C(6) H(6) 0.95 no
C(8) H(7) 0.95 no
C(8) H(8) 0.95 no
C(8) H(9) 0.95 no
C(9) H(10) 0.95 no
C(9) H(11) 0.95 no
C(9) H(12) 0.95 no
C(10) C(11) 1.498(4) yes
C(10) H(13) 0.95 no
C(10) H(14) 0.95 no
C(11) C(12) 1.510(5) yes
C(11) H(15) 0.95 no
C(11) H(16) 0.95 no
C(12) H(17) 0.95 no
C(12) H(18) 0.95 no
C(12) H(19) 0.95 no

loop_
_geom_contact_atom_site_label_1
_geom_contact_atom_site_label_2
_geom_contact_distance
_geom_contact_site_symmetry_2
_geom_contact_publ_flag
O(1) N(1) 2.969(3) 1_656 no
O(1) C(6) 3.469(4) 1_556 no
N(1) C(4) 3.579(4) 1_455 no

loop_
_geom_hbond_atom_site_label_D
_geom_hbond_atom_site_label_H
_geom_hbond_atom_site_label_A
_geom_hbond_distance_DH
_geom_hbond_distance_HA
_geom_hbond_distance_DA
_geom_hbond_angle_DHA
_geom_hbond_site_symmetry_A
O(1) H(20) N(1) 0.93 2.04 2.969(3) 174.4 1_656

loop_
_geom_torsion_atom_site_label_1
_geom_torsion_atom_site_label_2
_geom_torsion_atom_site_label_3
_geom_torsion_atom_site_label_4
_geom_torsion
_geom_torsion_publ_flag
O(1) C(3) C(2) C(1) 70.2(3) no
O(1) C(3) C(2) C(8) -58.6(3) no
O(1) C(3) C(4) C(5) -64.7(3) no
N(1) C(7) C(1) C(2) -144.0(1) no
N(1) C(7) C(1) C(6) -27.1(1) no
N(1) C(7) C(1) C(10) 94.0(1) no
C(1) C(2) C(3) C(4) -49.5(3) no
C(1) C(2) C(3) C(9) -170.8(2) no
C(1) C(6) C(5) C(4) 59.1(3) no
C(1) C(10) C(11) C(12) 174.3(3) no
C(2) C(1) C(6) C(5) -55.7(3) no
C(2) C(1) C(10) C(11) -175.6(3) no
C(2) C(3) C(4) C(5) 53.0(3) no
C(3) C(2) C(1) C(6) 51.1(3) no
C(3) C(2) C(1) C(7) 165.5(2) no
C(3) C(2) C(1) C(10) -76.5(3) no
C(3) C(4) C(5) C(6) -57.8(3) no
C(4) C(3) C(2) C(8) -178.2(2) no
C(5) C(4) C(3) C(9) 175.0(3) no
C(5) C(6) C(1) C(7) -170.2(3) no
C(5) C(6) C(1) C(10) 72.3(3) no
C(6) C(1) C(2) C(8) 180.0(2) no
C(6) C(1) C(10) C(11) 58.5(3) no
C(7) C(1) C(2) C(8) -65.6(3) no
C(7) C(1) C(10) C(11) -58.3(3) no
C(8) C(2) C(1) C(10) 52.4(3) no
C(8) C(2) C(3) C(9) 60.4(3) no
